data_1011135
loop_
_publ_author_name
'Hoard, J L'
'Blair, V'

_publ_section_title
;
The crystal structures of rubidium and ammonium fluoborates
;
_journal_coden_ASTM JACSAT
_journal_name_full 'Journal of the American Chemical Society'
_journal_page_first 1985
_journal_page_last 1988
_journal_paper_doi 10.1021/ja01313a067
_journal_volume 57
_journal_year 1935
_chemical_compound_source 'synthetic from solution'
_chemical_formula_structural '(N H4) (B F4)'
_chemical_formula_sum 'B F4 H4 N'
_chemical_name_mineral Barberiite
_chemical_name_systematic 'Ammonium tetrafluoroborate'
_space_group_IT_number 62
_symmetry_cell_setting orthorhombic
_symmetry_Int_Tables_number 62
_symmetry_space_group_name_Hall '-P 2ac 2n'
_symmetry_space_group_name_H-M 'P n m a'
_cell_angle_alpha 90
_cell_angle_beta 90
_cell_angle_gamma 90
_cell_formula_units_Z 4
_cell_length_a 9.06
_cell_length_b 5.64
_cell_length_c 7.23
_cell_volume 369.4
_exptl_crystal_density_meas 1.89
_cod_original_formula_sum 'H4 B F4 N'
_cod_database_code 1011135

loop_
_symmetry_equiv_pos_as_xyz
x,y,z
1/2+x,1/2-y,1/2-z
-x,1/2+y,-z
1/2-x,-y,1/2+z
-x,-y,-z
1/2-x,1/2+y,1/2+z
x,1/2-y,z
1/2+x,y,1/2-z

loop_
_atom_site_label
_atom_site_type_symbol
_atom_site_symmetry_multiplicity
_atom_site_Wyckoff_symbol
_atom_site_fract_x
_atom_site_fract_y
_atom_site_fract_z
_atom_site_occupancy
_atom_site_attached_hydrogens
_atom_site_calc_flag
N1 N3- 4 c 0.308 0.25 0.328 1. 4 d
B1 B3+ 4 c 0.947 0.25 0.697 1. 0 d
F1 F1- 4 c 0.086 0.25 0.603 1. 0 d
F2 F1- 4 c 0.83 0.25 0.563 1. 0 d
F3 F1- 8 d 0.936 0.043 0.811 1. 0 d

loop_
_atom_type_symbol
_atom_type_oxidation_number
N3- -3.000
B3+ 3.000
F1- -1.000
H1+ 1.000
